data_7214121
loop_
_publ_author_name
'Das, Paramita'
'Dutta, Arghya'
'Bhaumik, Asim'
'Mukhopadhyay, Chhanda'

_publ_section_title
;
 Heterogeneous ditopic ZnFe2O4 catalyzed synthesis of 4H-pyrans: further
 conversion to 1,4-DHPs and report of functional group interconversion
 from amide to ester
;
_journal_issue 3
_journal_name_full 'Green Chemistry'
_journal_page_first 1426
_journal_paper_doi 10.1039/c3gc42095g
_journal_volume 16
_journal_year 2014
_chemical_formula_sum 'C22 H27 N3 O3'
_chemical_formula_weight 381.47
_chemical_name_systematic
; 
 ? 
;
_space_group_IT_number 2
_symmetry_space_group_name_Hall '-P 1'
_symmetry_space_group_name_H-M 'P -1'
_atom_sites_solution_hydrogens geom
_atom_sites_solution_primary direct
_atom_sites_solution_secondary difmap
_audit_creation_method SHELXL-97
_cell_angle_alpha 70.060(2)
_cell_angle_beta 84.209(2)
_cell_angle_gamma 76.001(2)
_cell_formula_units_Z 2
_cell_length_a 8.6867(5)
_cell_length_b 11.0032(7)
_cell_length_c 12.0059(7)
_cell_measurement_temperature 296(2)
_cell_volume 1046.50(11)
_computing_structure_refinement 'SHELXL-97 (Sheldrick, 2008)'
_computing_structure_solution 'SHELXS-97 (Sheldrick, 2008)'
_diffrn_ambient_temperature 296(2)
_diffrn_measured_fraction_theta_full 0.993
_diffrn_measured_fraction_theta_max 0.993
_diffrn_radiation_monochromator graphite
_diffrn_radiation_source 'fine-focus sealed tube'
_diffrn_radiation_type MoK\a
_diffrn_radiation_wavelength 0.71073
_diffrn_reflns_av_R_equivalents 0.0265
_diffrn_reflns_av_sigmaI/netI 0.0283
_diffrn_reflns_limit_h_max 9
_diffrn_reflns_limit_h_min -9
_diffrn_reflns_limit_k_max 12
_diffrn_reflns_limit_k_min -12
_diffrn_reflns_limit_l_max 12
_diffrn_reflns_limit_l_min -13
_diffrn_reflns_number 10726
_diffrn_reflns_theta_full 23.97
_diffrn_reflns_theta_max 23.97
_diffrn_reflns_theta_min 1.80
_exptl_absorpt_coefficient_mu 0.082
_exptl_absorpt_correction_T_max 0.992
_exptl_absorpt_correction_T_min 0.976
_exptl_absorpt_correction_type empirical
_exptl_crystal_colour yellow
_exptl_crystal_density_diffrn 1.220
_exptl_crystal_density_method 'not measured'
_exptl_crystal_F_000 408
_exptl_crystal_size_max 0.3
_exptl_crystal_size_mid 0.2
_exptl_crystal_size_min 0.1
_refine_diff_density_max 0.368
_refine_diff_density_min -0.222
_refine_diff_density_rms 0.053
_refine_ls_extinction_coef 0.024(4)
_refine_ls_extinction_expression Fc^*^=kFc[1+0.001xFc^2^\l^3^/sin(2\q)]^-1/4^
_refine_ls_extinction_method SHELXL
_refine_ls_goodness_of_fit_ref 0.961
_refine_ls_hydrogen_treatment mixed
_refine_ls_matrix_type full
_refine_ls_number_parameters 264
_refine_ls_number_reflns 3236
_refine_ls_number_restraints 0
_refine_ls_restrained_S_all 0.961
_refine_ls_R_factor_all 0.0653
_refine_ls_R_factor_gt 0.0542
_refine_ls_shift/su_max 0.000
_refine_ls_shift/su_mean 0.000
_refine_ls_structure_factor_coef Fsqd
_refine_ls_weighting_details 'calc w=1/[\s^2^(Fo^2^)+(0.1288P)^2^+0.3624P] where P=(Fo^2^+2Fc^2^)/3'
_refine_ls_weighting_scheme calc
_refine_ls_wR_factor_gt 0.1683
_refine_ls_wR_factor_ref 0.1864
_reflns_number_gt 2623
_reflns_number_total 3236
_reflns_threshold_expression >2sigma(I)
_cod_data_source_file c3gc42095g.txt
_cod_data_source_block a
_cod_database_code 7214121

loop_
_symmetry_equiv_pos_as_xyz
'x, y, z'
'-x, -y, -z'

loop_
_atom_site_label
_atom_site_type_symbol
_atom_site_fract_x
_atom_site_fract_y
_atom_site_fract_z
_atom_site_U_iso_or_equiv
_atom_site_adp_type
_atom_site_occupancy
_atom_site_symmetry_multiplicity
_atom_site_calc_flag
_atom_site_refinement_flags
O1 O 0.7800(2) 0.7461(2) -0.05727(15) 0.0684(6) Uani 1 1 d .
O1S O 0.7046(3) 0.8110(2) -0.2996(2) 0.1017(8) Uani 1 1 d .
O2 O 0.50304(18) 0.51328(19) 0.30615(16) 0.0644(5) Uani 1 1 d .
N1 N 0.5619(3) 0.9795(2) 0.2836(2) 0.0650(6) Uani 1 1 d .
N2 N 1.0523(2) 0.48711(17) 0.29417(16) 0.0439(5) Uani 1 1 d .
N3 N 1.1955(2) 0.4294(2) 0.36089(18) 0.0549(5) Uani 1 1 d .
H31 H 1.250(4) 0.353(3) 0.334(3) 0.082 Uiso 1 1 d .
H32 H 1.264(4) 0.495(3) 0.339(3) 0.082 Uiso 1 1 d .
C1 C 0.5249(3) 0.9676(3) 0.1847(2) 0.0684(8) Uani 1 1 d .
H1 H 0.4544 1.0381 0.1346 0.082 Uiso 1 1 calc R
C2 C 0.5841(3) 0.8571(2) 0.1506(2) 0.0584(7) Uani 1 1 d .
H2 H 0.5540 0.8551 0.0792 0.070 Uiso 1 1 calc R
C3 C 0.6875(2) 0.7502(2) 0.22240(19) 0.0428(5) Uani 1 1 d .
C4 C 0.7533(2) 0.6253(2) 0.18935(19) 0.0416(5) Uani 1 1 d .
H4 H 0.6767 0.6188 0.1382 0.050 Uiso 1 1 calc R
C5 C 0.7747(2) 0.5029(2) 0.29708(19) 0.0401(5) Uani 1 1 d .
C6 C 0.9172(2) 0.4433(2) 0.34819(19) 0.0397(5) Uani 1 1 d .
C7 C 0.9392(3) 0.3298(2) 0.4623(2) 0.0502(6) Uani 1 1 d .
H7A H 0.9461 0.3635 0.5261 0.060 Uiso 1 1 calc R
H7B H 1.0393 0.2688 0.4579 0.060 Uiso 1 1 calc R
C8 C 0.8065(3) 0.2532(2) 0.4928(2) 0.0511(6) Uani 1 1 d .
C9 C 0.8199(4) 0.1658(3) 0.6225(2) 0.0779(9) Uani 1 1 d .
H9A H 0.9245 0.1100 0.6361 0.117 Uiso 1 1 calc R
H9B H 0.7430 0.1118 0.6410 0.117 Uiso 1 1 calc R
H9C H 0.8007 0.2207 0.6720 0.117 Uiso 1 1 calc R
C10 C 0.6595(3) 0.8763(3) 0.3535(3) 0.0693(8) Uani 1 1 d .
H10 H 0.6862 0.8814 0.4246 0.083 Uiso 1 1 calc R
C11 C 0.7242(3) 0.7613(3) 0.3278(3) 0.0642(7) Uani 1 1 d .
H11 H 0.7921 0.6916 0.3807 0.077 Uiso 1 1 calc R
C12 C 0.6321(3) 0.4582(2) 0.3528(2) 0.0462(6) Uani 1 1 d .
C13 C 0.6466(3) 0.3522(3) 0.4716(2) 0.0595(7) Uani 1 1 d .
H13A H 0.5638 0.3040 0.4803 0.071 Uiso 1 1 calc R
H13B H 0.6283 0.3940 0.5324 0.071 Uiso 1 1 calc R
C14 C 1.0509(2) 0.5679(2) 0.17692(19) 0.0412(5) Uani 1 1 d .
C15 C 1.2082(3) 0.5781(2) 0.1134(2) 0.0520(6) Uani 1 1 d .
H15A H 1.2504 0.4986 0.0924 0.062 Uiso 1 1 calc R
H15B H 1.2817 0.5820 0.1672 0.062 Uiso 1 1 calc R
C16 C 1.1987(3) 0.6990(2) 0.0013(2) 0.0493(6) Uani 1 1 d .
C17 C 1.0619(3) 0.7053(2) -0.0724(2) 0.0529(6) Uani 1 1 d .
H17A H 1.0470 0.7874 -0.1388 0.063 Uiso 1 1 calc R
H17B H 1.0907 0.6327 -0.1043 0.063 Uiso 1 1 calc R
C18 C 0.9072(3) 0.6980(2) -0.0045(2) 0.0474(6) Uani 1 1 d .
C19 C 0.9099(2) 0.6297(2) 0.12149(19) 0.0408(5) Uani 1 1 d .
C20 C 1.1711(4) 0.8256(3) 0.0334(3) 0.0722(8) Uani 1 1 d .
H20A H 1.2565 0.8201 0.0810 0.108 Uiso 1 1 calc R
H20B H 1.0727 0.8360 0.0770 0.108 Uiso 1 1 calc R
H20C H 1.1667 0.9005 -0.0378 0.108 Uiso 1 1 calc R
C21 C 1.3553(3) 0.6835(3) -0.0690(2) 0.0646(7) Uani 1 1 d .
H21A H 1.3492 0.7575 -0.1410 0.097 Uiso 1 1 calc R
H21B H 1.3743 0.6029 -0.0876 0.097 Uiso 1 1 calc R
H21C H 1.4406 0.6803 -0.0223 0.097 Uiso 1 1 calc R
C22 C 0.8225(4) 0.1666(3) 0.4146(3) 0.0790(9) Uani 1 1 d .
H22A H 0.8040 0.2220 0.3337 0.118 Uiso 1 1 calc R
H22B H 0.7462 0.1119 0.4400 0.118 Uiso 1 1 calc R
H22C H 0.9275 0.1113 0.4210 0.118 Uiso 1 1 calc R

loop_
_atom_site_aniso_label
_atom_site_aniso_U_11
_atom_site_aniso_U_22
_atom_site_aniso_U_33
_atom_site_aniso_U_23
_atom_site_aniso_U_13
_atom_site_aniso_U_12
O1 0.0519(11) 0.0936(13) 0.0446(10) -0.0111(9) -0.0128(8) -0.0007(9)
O1S 0.1197(19) 0.0906(16) 0.0819(16) -0.0416(13) -0.0116(13) 0.0236(14)
O2 0.0328(9) 0.0901(13) 0.0674(12) -0.0192(10) -0.0021(8) -0.0174(8)
N1 0.0693(14) 0.0483(12) 0.0695(15) -0.0169(11) -0.0017(12) -0.0020(10)
N2 0.0305(9) 0.0489(10) 0.0445(11) -0.0048(8) -0.0051(7) -0.0081(7)
N3 0.0373(11) 0.0666(13) 0.0540(13) -0.0111(10) -0.0090(9) -0.0084(9)
C1 0.0722(18) 0.0528(14) 0.0548(17) -0.0032(12) -0.0033(13) 0.0126(13)
C2 0.0591(15) 0.0597(14) 0.0417(14) -0.0088(11) -0.0064(11) 0.0045(12)
C3 0.0324(11) 0.0452(11) 0.0461(13) -0.0087(9) -0.0019(9) -0.0086(9)
C4 0.0296(11) 0.0478(11) 0.0460(13) -0.0130(9) -0.0049(9) -0.0077(9)
C5 0.0345(11) 0.0426(11) 0.0435(12) -0.0153(9) 0.0005(9) -0.0079(9)
C6 0.0324(11) 0.0418(11) 0.0438(12) -0.0132(9) 0.0018(9) -0.0087(8)
C7 0.0459(13) 0.0519(13) 0.0448(13) -0.0088(10) 0.0014(10) -0.0077(10)
C8 0.0540(14) 0.0489(12) 0.0470(14) -0.0109(10) 0.0088(10) -0.0159(10)
C9 0.086(2) 0.0790(19) 0.0547(17) -0.0001(14) 0.0099(15) -0.0295(16)
C10 0.0722(18) 0.0597(15) 0.0798(19) -0.0314(14) -0.0227(15) -0.0011(13)
C11 0.0602(16) 0.0560(14) 0.0741(18) -0.0221(13) -0.0285(13) 0.0032(12)
C12 0.0362(12) 0.0557(13) 0.0522(14) -0.0241(11) 0.0060(10) -0.0137(10)
C13 0.0473(14) 0.0715(16) 0.0572(16) -0.0164(13) 0.0117(11) -0.0210(12)
C14 0.0364(12) 0.0437(11) 0.0418(13) -0.0110(9) -0.0014(9) -0.0099(9)
C15 0.0360(12) 0.0639(14) 0.0509(14) -0.0114(11) 0.0018(10) -0.0134(10)
C16 0.0468(13) 0.0534(13) 0.0453(13) -0.0121(10) 0.0053(10) -0.0150(10)
C17 0.0510(14) 0.0610(14) 0.0416(13) -0.0137(11) 0.0019(10) -0.0091(11)
C18 0.0465(13) 0.0507(12) 0.0435(13) -0.0159(10) -0.0067(10) -0.0050(10)
C19 0.0360(11) 0.0436(11) 0.0413(12) -0.0118(9) -0.0029(9) -0.0082(9)
C20 0.0786(19) 0.0706(17) 0.0778(19) -0.0300(15) 0.0146(15) -0.0340(15)
C21 0.0534(15) 0.0790(17) 0.0568(16) -0.0151(13) 0.0121(12) -0.0220(13)
C22 0.108(2) 0.0543(15) 0.077(2) -0.0234(14) 0.0027(17) -0.0216(15)

loop_
_atom_type_symbol
_atom_type_description
_atom_type_scat_dispersion_real
_atom_type_scat_dispersion_imag
_atom_type_scat_source
C C 0.0033 0.0016 'International Tables Vol C Tables 4.2.6.8 and 6.1.1.4'
H H 0.0000 0.0000 'International Tables Vol C Tables 4.2.6.8 and 6.1.1.4'
N N 0.0061 0.0033 'International Tables Vol C Tables 4.2.6.8 and 6.1.1.4'
O O 0.0106 0.0060 'International Tables Vol C Tables 4.2.6.8 and 6.1.1.4'

loop_
_geom_angle_atom_site_label_1
_geom_angle_atom_site_label_2
_geom_angle_atom_site_label_3
_geom_angle
C1 N1 C10 116.1(2)
C14 N2 C6 120.72(17)
C14 N2 N3 122.47(17)
C6 N2 N3 116.25(17)
N2 N3 H31 105.5(18)
N2 N3 H32 109.1(17)
H31 N3 H32 108(3)
N1 C1 C2 124.2(2)
N1 C1 H1 117.9
C2 C1 H1 117.9
C3 C2 C1 119.8(2)
C3 C2 H2 120.1
C1 C2 H2 120.1
C2 C3 C11 116.1(2)
C2 C3 C4 121.6(2)
C11 C3 C4 122.26(19)
C5 C4 C19 109.19(16)
C5 C4 C3 111.49(17)
C19 C4 C3 111.92(16)
C5 C4 H4 108.0
C19 C4 H4 108.0
C3 C4 H4 108.0
C6 C5 C12 120.41(19)
C6 C5 C4 122.01(18)
C12 C5 C4 117.27(18)
C5 C6 N2 119.80(18)
C5 C6 C7 123.17(19)
N2 C6 C7 117.03(18)
C6 C7 C8 114.21(19)
C6 C7 H7A 108.7
C8 C7 H7A 108.7
C6 C7 H7B 108.7
C8 C7 H7B 108.7
H7A C7 H7B 107.6
C9 C8 C13 110.4(2)
C9 C8 C22 109.5(2)
C13 C8 C22 109.4(2)
C9 C8 C7 108.6(2)
C13 C8 C7 108.91(18)
C22 C8 C7 110.0(2)
C8 C9 H9A 109.5
C8 C9 H9B 109.5
H9A C9 H9B 109.5
C8 C9 H9C 109.5
H9A C9 H9C 109.5
H9B C9 H9C 109.5
N1 C10 C11 124.1(3)
N1 C10 H10 118.0
C11 C10 H10 118.0
C10 C11 C3 119.6(2)
C10 C11 H11 120.2
C3 C11 H11 120.2
O2 C12 C5 120.0(2)
O2 C12 C13 121.59(19)
C5 C12 C13 118.2(2)
C12 C13 C8 114.72(19)
C12 C13 H13A 108.6
C8 C13 H13A 108.6
C12 C13 H13B 108.6
C8 C13 H13B 108.6
H13A C13 H13B 107.6
C19 C14 N2 119.79(18)
C19 C14 C15 122.4(2)
N2 C14 C15 117.79(18)
C14 C15 C16 113.69(19)
C14 C15 H15A 108.8
C16 C15 H15A 108.8
C14 C15 H15B 108.8
C16 C15 H15B 108.8
H15A C15 H15B 107.7
C20 C16 C17 110.0(2)
C20 C16 C15 110.4(2)
C17 C16 C15 108.29(19)
C20 C16 C21 109.3(2)
C17 C16 C21 110.0(2)
C15 C16 C21 108.8(2)
C18 C17 C16 114.07(19)
C18 C17 H17A 108.7
C16 C17 H17A 108.7
C18 C17 H17B 108.7
C16 C17 H17B 108.7
H17A C17 H17B 107.6
O1 C18 C19 120.8(2)
O1 C18 C17 120.2(2)
C19 C18 C17 119.04(19)
C14 C19 C18 120.15(19)
C14 C19 C4 121.25(19)
C18 C19 C4 118.58(18)
C16 C20 H20A 109.5
C16 C20 H20B 109.5
H20A C20 H20B 109.5
C16 C20 H20C 109.5
H20A C20 H20C 109.5
H20B C20 H20C 109.5
C16 C21 H21A 109.5
C16 C21 H21B 109.5
H21A C21 H21B 109.5
C16 C21 H21C 109.5
H21A C21 H21C 109.5
H21B C21 H21C 109.5
C8 C22 H22A 109.5
C8 C22 H22B 109.5
H22A C22 H22B 109.5
C8 C22 H22C 109.5
H22A C22 H22C 109.5
H22B C22 H22C 109.5

loop_
_geom_bond_atom_site_label_1
_geom_bond_atom_site_label_2
_geom_bond_distance
O1 C18 1.237(3)
O2 C12 1.227(3)
N1 C1 1.317(4)
N1 C10 1.319(3)
N2 C14 1.384(3)
N2 C6 1.392(3)
N2 N3 1.437(2)
N3 H31 1.00(3)
N3 H32 1.00(3)
C1 C2 1.380(4)
C1 H1 0.9300
C2 C3 1.374(3)
C2 H2 0.9300
C3 C11 1.387(3)
C3 C4 1.523(3)
C4 C5 1.503(3)
C4 C19 1.516(3)
C4 H4 0.9800
C5 C6 1.351(3)
C5 C12 1.458(3)
C6 C7 1.498(3)
C7 C8 1.532(3)
C7 H7A 0.9700
C7 H7B 0.9700
C8 C9 1.525(3)
C8 C13 1.526(3)
C8 C22 1.526(4)
C9 H9A 0.9600
C9 H9B 0.9600
C9 H9C 0.9600
C10 C11 1.378(4)
C10 H10 0.9300
C11 H11 0.9300
C12 C13 1.497(3)
C13 H13A 0.9700
C13 H13B 0.9700
C14 C19 1.363(3)
C14 C15 1.505(3)
C15 C16 1.529(3)
C15 H15A 0.9700
C15 H15B 0.9700
C16 C20 1.527(4)
C16 C17 1.527(3)
C16 C21 1.531(3)
C17 C18 1.504(3)
C17 H17A 0.9700
C17 H17B 0.9700
C18 C19 1.441(3)
C20 H20A 0.9600
C20 H20B 0.9600
C20 H20C 0.9600
C21 H21A 0.9600
C21 H21B 0.9600
C21 H21C 0.9600
C22 H22A 0.9600
C22 H22B 0.9600
C22 H22C 0.9600
